data_7119114
loop_
_publ_author_name
'Zhi-Wei Yang'
'Qi Zhang'
'Yuan-Ye Jiang'
'Lei Li'
'Bin Xiao'
'Yao Fu'

_publ_section_title
;
 Palladium-catalyzed directing group-assisted C8-triflation of
 naphthalenes
;
_journal_name_full Chem.Commun.
_journal_page_first 6709
_journal_volume 52
_journal_year 2016
_chemical_formula_sum 'C17 H16 F3 N O4 S'
_chemical_formula_weight 387.37
_chemical_name_systematic
;
 ?
;
_space_group_crystal_system triclinic
_space_group_IT_number 2
_space_group_name_Hall '-P 1'
_space_group_name_H-M_alt 'P -1'
_symmetry_space_group_name_Hall '-P 1'
_symmetry_space_group_name_H-M 'P -1'
_atom_sites_solution_hydrogens geom
_audit_creation_method SHELXL-2013
_audit_update_record
;
2016-02-26 deposited with the CCDC.
2016-04-14 downloaded from the CCDC.
;
_cell_angle_alpha 73.528(8)
_cell_angle_beta 66.260(9)
_cell_angle_gamma 85.458(7)
_cell_formula_units_Z 2
_cell_length_a 9.3925(8)
_cell_length_b 9.5682(9)
_cell_length_c 10.9216(10)
_cell_measurement_reflns_used 2108
_cell_measurement_temperature 289(2)
_cell_measurement_theta_max 29.0505
_cell_measurement_theta_min 2.9733
_cell_volume 860.90(15)
_computing_cell_refinement 'CrysAlisPro (Agilent Technologies)'
_computing_data_collection 'CrysAlisPro (Agilent Technologies)'
_computing_data_reduction 'CrysAlisPro (Agilent Technologies)'
_computing_molecular_graphics 'Ortep-3 (L. J. Farrugia, 2001)'
_computing_publication_material SHELXL-2013
_computing_structure_refinement 'SHELXL-2013 (Sheldrick, 2013)'
_computing_structure_solution 'SHELXS-97 (Sheldrick, 1997)'
_diffrn_ambient_temperature 289(2)
_diffrn_detector_area_resol_mean 15.9149
_diffrn_measured_fraction_theta_full 0.998
_diffrn_measured_fraction_theta_max 0.857
_diffrn_measurement_device_type 'Gemini S Ultra, Agilent Technologies'
_diffrn_measurement_method '\w scans'
_diffrn_radiation_type MoK\a
_diffrn_radiation_wavelength 0.71073
_diffrn_reflns_av_R_equivalents 0.0321
_diffrn_reflns_av_unetI/netI 0.0492
_diffrn_reflns_Laue_measured_fraction_full 0.998
_diffrn_reflns_Laue_measured_fraction_max 0.857
_diffrn_reflns_limit_h_max 12
_diffrn_reflns_limit_h_min -12
_diffrn_reflns_limit_k_max 12
_diffrn_reflns_limit_k_min -12
_diffrn_reflns_limit_l_max 13
_diffrn_reflns_limit_l_min -14
_diffrn_reflns_number 7934
_diffrn_reflns_point_group_measured_fraction_full 0.998
_diffrn_reflns_point_group_measured_fraction_max 0.857
_diffrn_reflns_theta_full 25.242
_diffrn_reflns_theta_max 29.115
_diffrn_reflns_theta_min 2.979
_diffrn_source 'Enhance (Mo) X-ray Source'
_exptl_absorpt_coefficient_mu 0.242
_exptl_absorpt_correction_T_max 1.00000
_exptl_absorpt_correction_T_min 0.52057
_exptl_absorpt_correction_type multi-scan
_exptl_absorpt_process_details
;
CrysAlisPro, Agilent Technologies,
Version 1.171.36.21 (release 14-08-2012 CrysAlis171 .NET)
(compiled Sep 14 2012,17:21:16)
Empirical absorption correction using spherical harmonics,
 implemented in SCALE3 ABSPACK scaling algorithm.
;
_exptl_crystal_density_diffrn 1.494
_exptl_crystal_description block
_exptl_crystal_F_000 400
_exptl_crystal_size_max 0.410
_exptl_crystal_size_mid 0.400
_exptl_crystal_size_min 0.370
_refine_diff_density_max 0.230
_refine_diff_density_min -0.373
_refine_diff_density_rms 0.048
_refine_ls_extinction_coef .
_refine_ls_extinction_method none
_refine_ls_goodness_of_fit_ref 1.036
_refine_ls_hydrogen_treatment constr
_refine_ls_matrix_type full
_refine_ls_number_parameters 235
_refine_ls_number_reflns 3951
_refine_ls_number_restraints 0
_refine_ls_restrained_S_all 1.036
_refine_ls_R_factor_all 0.0819
_refine_ls_R_factor_gt 0.0562
_refine_ls_shift/su_max 0.000
_refine_ls_shift/su_mean 0.000
_refine_ls_structure_factor_coef Fsqd
_refine_ls_weighting_details 'w=1/[\s^2^(Fo^2^)+(0.0609P)^2^+0.1792P] where P=(Fo^2^+2Fc^2^)/3'
_refine_ls_weighting_scheme calc
_refine_ls_wR_factor_gt 0.1306
_refine_ls_wR_factor_ref 0.1518
_reflns_Friedel_coverage 0.000
_reflns_Friedel_fraction_full .
_reflns_Friedel_fraction_max .
_reflns_number_gt 2797
_reflns_number_total 3951
_reflns_threshold_expression 'I > 2\s(I)'
_cod_data_source_file c6cc01732k2.cif
_cod_data_source_block shelxl
_cod_database_code 7119114
_shelx_space_group_comment
;
The symmetry employed for this shelxl refinement is uniquely defined
by the following loop, which should always be used as a source of
symmetry information in preference to the above space-group names.
They are only intended as comments.
;
_shelx_estimated_absorpt_t_min 0.907
_shelx_estimated_absorpt_t_max 0.916
_shelxl_version_number 2013-4

loop_
_space_group_symop_operation_xyz
'x, y, z'
'-x, -y, -z'

loop_
_atom_site_label
_atom_site_type_symbol
_atom_site_fract_x
_atom_site_fract_y
_atom_site_fract_z
_atom_site_U_iso_or_equiv
_atom_site_adp_type
_atom_site_occupancy
_atom_site_site_symmetry_order
_atom_site_calc_flag
_atom_site_refinement_flags_posn
_atom_site_refinement_flags_adp
_atom_site_refinement_flags_occupancy
_atom_site_disorder_assembly
_atom_site_disorder_group
S1 S 0.66160(8) 0.33433(7) 0.69478(6) 0.0535(2) Uani 1 1 d . . . . .
O1 O 1.00062(18) 0.32942(18) 0.81839(16) 0.0533(4) Uani 1 1 d . . . . .
O2 O 0.82045(18) 0.41674(17) 0.64663(16) 0.0479(4) Uani 1 1 d . . . . .
F2 F 0.6620(2) 0.4554(2) 0.44661(19) 0.0946(6) Uani 1 1 d . . . . .
N1 N 0.7585(2) 0.26690(19) 0.98741(18) 0.0449(5) Uani 1 1 d . . . . .
F3 F 0.5351(3) 0.2550(2) 0.5544(2) 0.0985(6) Uani 1 1 d . . . . .
O3 O 0.6778(3) 0.1882(2) 0.7609(2) 0.0864(7) Uani 1 1 d . . . . .
C9 C 0.8368(2) 0.5237(2) 0.8691(2) 0.0399(5) Uani 1 1 d . . . . .
F1 F 0.7825(3) 0.2597(3) 0.4639(2) 0.1179(8) Uani 1 1 d . . . . .
O4 O 0.5352(2) 0.4165(2) 0.7546(2) 0.0766(6) Uani 1 1 d . . . . .
C10 C 0.8322(2) 0.6167(2) 0.7424(2) 0.0377(5) Uani 1 1 d . . . . .
C5 C 0.8333(3) 0.7710(2) 0.7227(2) 0.0459(5) Uani 1 1 d . . . . .
C11 C 0.8705(3) 0.3643(2) 0.8882(2) 0.0406(5) Uani 1 1 d . . . . .
C1 C 0.8282(2) 0.5704(2) 0.6314(2) 0.0411(5) Uani 1 1 d . . . . .
C6 C 0.8295(3) 0.8261(3) 0.8304(3) 0.0556(6) Uani 1 1 d . . . . .
H6 H 0.8279 0.9263 0.8183 0.067 Uiso 1 1 calc R U . . .
C15 C 0.6029(3) 0.3011(3) 1.0758(2) 0.0478(6) Uani 1 1 d . . . . .
H15A H 0.5249 0.2543 1.0618 0.057 Uiso 1 1 calc R U . . .
H15B H 0.5904 0.4056 1.0507 0.057 Uiso 1 1 calc R U . . .
C17 C 0.6624(4) 0.3270(3) 0.5282(3) 0.0650(8) Uani 1 1 d . . . . .
C8 C 0.8341(3) 0.5848(3) 0.9697(2) 0.0493(6) Uani 1 1 d . . . . .
H8 H 0.8364 0.5241 1.0521 0.059 Uiso 1 1 calc R U . . .
C2 C 0.8411(3) 0.6637(3) 0.5067(2) 0.0525(6) Uani 1 1 d . . . . .
H2 H 0.8452 0.6278 0.4347 0.063 Uiso 1 1 calc R U . . .
C13 C 0.7673(3) 0.0514(3) 1.1702(3) 0.0593(7) Uani 1 1 d . . . . .
H13A H 0.8475 0.0942 1.1847 0.071 Uiso 1 1 calc R U . . .
H13B H 0.7783 -0.0534 1.1917 0.071 Uiso 1 1 calc R U . . .
C16 C 0.5805(3) 0.2478(3) 1.2270(2) 0.0527(6) Uani 1 1 d . . . . .
H16A H 0.4755 0.2661 1.2855 0.063 Uiso 1 1 calc R U . . .
H16B H 0.6524 0.3013 1.2424 0.063 Uiso 1 1 calc R U . . .
C7 C 0.8280(3) 0.7357(3) 0.9518(3) 0.0583(7) Uani 1 1 d . . . . .
H7 H 0.8230 0.7738 1.0229 0.070 Uiso 1 1 calc R U . . .
C14 C 0.6083(3) 0.0858(3) 1.2669(3) 0.0614(7) Uani 1 1 d . . . . .
H14A H 0.6011 0.0556 1.3618 0.074 Uiso 1 1 calc R U . . .
H14B H 0.5284 0.0316 1.2623 0.074 Uiso 1 1 calc R U . . .
C12 C 0.7883(3) 0.1108(3) 1.0196(3) 0.0571(7) Uani 1 1 d . . . . .
H12A H 0.8937 0.0954 0.9594 0.068 Uiso 1 1 calc R U . . .
H12B H 0.7173 0.0586 1.0021 0.068 Uiso 1 1 calc R U . . .
C4 C 0.8401(3) 0.8664(3) 0.5947(3) 0.0555(6) Uani 1 1 d . . . . .
H4 H 0.8391 0.9666 0.5830 0.067 Uiso 1 1 calc R U . . .
C3 C 0.8480(3) 0.8145(3) 0.4887(3) 0.0606(7) Uani 1 1 d . . . . .
H3 H 0.8581 0.8792 0.4038 0.073 Uiso 1 1 calc R U . . .

loop_
_atom_site_aniso_label
_atom_site_aniso_U_11
_atom_site_aniso_U_22
_atom_site_aniso_U_33
_atom_site_aniso_U_23
_atom_site_aniso_U_13
_atom_site_aniso_U_12
S1 0.0752(5) 0.0464(4) 0.0475(4) -0.0160(3) -0.0309(3) 0.0024(3)
O1 0.0507(10) 0.0650(11) 0.0402(9) -0.0171(8) -0.0153(7) 0.0185(8)
O2 0.0563(10) 0.0521(10) 0.0460(9) -0.0227(8) -0.0271(8) 0.0136(8)
F2 0.1382(17) 0.0830(12) 0.0823(13) 0.0043(10) -0.0783(12) -0.0141(11)
N1 0.0562(12) 0.0392(10) 0.0361(10) -0.0098(8) -0.0170(8) 0.0098(9)
F3 0.1349(17) 0.0923(13) 0.0951(14) -0.0130(11) -0.0752(13) -0.0287(12)
O3 0.153(2) 0.0464(11) 0.0861(15) -0.0034(10) -0.0824(15) -0.0053(12)
C9 0.0389(12) 0.0447(12) 0.0370(11) -0.0109(9) -0.0167(9) 0.0031(9)
F1 0.1353(18) 0.164(2) 0.1030(16) -0.0947(16) -0.0667(14) 0.0626(16)
O4 0.0605(12) 0.0794(14) 0.0820(14) -0.0418(11) -0.0057(10) -0.0051(10)
C10 0.0347(11) 0.0401(12) 0.0363(11) -0.0088(9) -0.0134(9) 0.0018(9)
C5 0.0418(12) 0.0428(13) 0.0497(14) -0.0093(10) -0.0167(10) -0.0008(10)
C11 0.0489(13) 0.0476(13) 0.0306(11) -0.0125(9) -0.0214(9) 0.0098(10)
C1 0.0397(12) 0.0454(13) 0.0377(12) -0.0110(10) -0.0159(9) 0.0060(10)
C6 0.0622(16) 0.0439(14) 0.0672(18) -0.0201(13) -0.0286(13) -0.0006(12)
C15 0.0444(13) 0.0500(14) 0.0473(14) -0.0126(11) -0.0174(10) 0.0044(10)
C17 0.088(2) 0.0650(18) 0.0661(18) -0.0252(15) -0.0521(16) 0.0138(16)
C8 0.0596(15) 0.0549(15) 0.0405(12) -0.0154(11) -0.0254(11) 0.0031(12)
C2 0.0506(14) 0.0680(17) 0.0346(12) -0.0077(11) -0.0167(10) 0.0012(12)
C13 0.0847(19) 0.0414(14) 0.0510(15) -0.0076(11) -0.0311(14) 0.0106(13)
C16 0.0532(14) 0.0575(15) 0.0412(13) -0.0166(11) -0.0110(10) 0.0042(12)
C7 0.0707(17) 0.0602(16) 0.0581(16) -0.0273(13) -0.0320(13) 0.0010(13)
C14 0.0773(19) 0.0590(17) 0.0415(14) -0.0053(12) -0.0217(13) -0.0046(14)
C12 0.0808(19) 0.0417(14) 0.0485(14) -0.0153(11) -0.0260(13) 0.0159(13)
C4 0.0564(15) 0.0430(14) 0.0583(16) 0.0014(12) -0.0232(12) -0.0051(11)
C3 0.0589(16) 0.0627(17) 0.0459(15) 0.0084(12) -0.0203(12) -0.0077(13)

loop_
_atom_type_symbol
_atom_type_description
_atom_type_scat_dispersion_real
_atom_type_scat_dispersion_imag
_atom_type_scat_source
C C 0.0033 0.0016 'International Tables Vol C Tables 4.2.6.8 and 6.1.1.4'
H H 0.0000 0.0000 'International Tables Vol C Tables 4.2.6.8 and 6.1.1.4'
N N 0.0061 0.0033 'International Tables Vol C Tables 4.2.6.8 and 6.1.1.4'
O O 0.0106 0.0060 'International Tables Vol C Tables 4.2.6.8 and 6.1.1.4'
S S 0.1246 0.1234 'International Tables Vol C Tables 4.2.6.8 and 6.1.1.4'
F F 0.0171 0.0103 'International Tables Vol C Tables 4.2.6.8 and 6.1.1.4'

loop_
_geom_angle_atom_site_label_1
_geom_angle_atom_site_label_2
_geom_angle_atom_site_label_3
_geom_angle
_geom_angle_site_symmetry_1
_geom_angle_site_symmetry_3
O4 S1 O3 122.76(15) . .
O4 S1 O2 111.47(10) . .
O3 S1 O2 106.90(12) . .
O4 S1 C17 107.90(14) . .
O3 S1 C17 103.82(13) . .
O2 S1 C17 101.76(12) . .
C1 O2 S1 121.16(13) . .
C11 N1 C15 126.00(18) . .
C11 N1 C12 120.56(19) . .
C15 N1 C12 113.40(19) . .
C8 C9 C10 119.2(2) . .
C8 C9 C11 117.54(19) . .
C10 C9 C11 122.55(19) . .
C1 C10 C5 115.7(2) . .
C1 C10 C9 126.0(2) . .
C5 C10 C9 118.3(2) . .
C6 C5 C4 120.8(2) . .
C6 C5 C10 119.4(2) . .
C4 C5 C10 119.8(2) . .
O1 C11 N1 123.2(2) . .
O1 C11 C9 118.9(2) . .
N1 C11 C9 117.74(18) . .
C2 C1 C10 123.6(2) . .
C2 C1 O2 117.6(2) . .
C10 C1 O2 118.64(18) . .
C7 C6 C5 121.3(2) . .
C7 C6 H6 119.4 . .
C5 C6 H6 119.4 . .
N1 C15 C16 109.72(18) . .
N1 C15 H15A 109.7 . .
C16 C15 H15A 109.7 . .
N1 C15 H15B 109.7 . .
C16 C15 H15B 109.7 . .
H15A C15 H15B 108.2 . .
F1 C17 F2 108.9(3) . .
F1 C17 F3 108.9(3) . .
F2 C17 F3 107.4(2) . .
F1 C17 S1 110.71(19) . .
F2 C17 S1 112.7(2) . .
F3 C17 S1 108.1(2) . .
C9 C8 C7 122.0(2) . .
C9 C8 H8 119.0 . .
C7 C8 H8 119.0 . .
C1 C2 C3 119.0(2) . .
C1 C2 H2 120.5 . .
C3 C2 H2 120.5 . .
C12 C13 C14 110.8(2) . .
C12 C13 H13A 109.5 . .
C14 C13 H13A 109.5 . .
C12 C13 H13B 109.5 . .
C14 C13 H13B 109.5 . .
H13A C13 H13B 108.1 . .
C15 C16 C14 110.8(2) . .
C15 C16 H16A 109.5 . .
C14 C16 H16A 109.5 . .
C15 C16 H16B 109.5 . .
C14 C16 H16B 109.5 . .
H16A C16 H16B 108.1 . .
C6 C7 C8 119.7(2) . .
C6 C7 H7 120.1 . .
C8 C7 H7 120.1 . .
C13 C14 C16 111.0(2) . .
C13 C14 H14A 109.4 . .
C16 C14 H14A 109.4 . .
C13 C14 H14B 109.4 . .
C16 C14 H14B 109.4 . .
H14A C14 H14B 108.0 . .
N1 C12 C13 110.73(19) . .
N1 C12 H12A 109.5 . .
C13 C12 H12A 109.5 . .
N1 C12 H12B 109.5 . .
C13 C12 H12B 109.5 . .
H12A C12 H12B 108.1 . .
C3 C4 C5 121.3(2) . .
C3 C4 H4 119.4 . .
C5 C4 H4 119.4 . .
C4 C3 C2 120.3(2) . .
C4 C3 H3 119.9 . .
C2 C3 H3 119.9 . .

loop_
_geom_bond_atom_site_label_1
_geom_bond_atom_site_label_2
_geom_bond_distance
_geom_bond_site_symmetry_2
S1 O4 1.4050(19) .
S1 O3 1.4074(19) .
S1 O2 1.5633(17) .
S1 C17 1.838(3) .
O1 C11 1.231(2) .
O2 C1 1.436(3) .
F2 C17 1.298(3) .
N1 C11 1.347(3) .
N1 C15 1.464(3) .
N1 C12 1.466(3) .
F3 C17 1.315(3) .
C9 C8 1.374(3) .
C9 C10 1.433(3) .
C9 C11 1.505(3) .
F1 C17 1.298(3) .
C10 C1 1.418(3) .
C10 C5 1.431(3) .
C5 C6 1.406(3) .
C5 C4 1.416(3) .
C1 C2 1.364(3) .
C6 C7 1.358(3) .
C6 H6 0.9300 .
C15 C16 1.514(3) .
C15 H15A 0.9700 .
C15 H15B 0.9700 .
C8 C7 1.400(3) .
C8 H8 0.9300 .
C2 C3 1.404(4) .
C2 H2 0.9300 .
C13 C12 1.514(3) .
C13 C14 1.517(3) .
C13 H13A 0.9700 .
C13 H13B 0.9700 .
C16 C14 1.518(3) .
C16 H16A 0.9700 .
C16 H16B 0.9700 .
C7 H7 0.9300 .
C14 H14A 0.9700 .
C14 H14B 0.9700 .
C12 H12A 0.9700 .
C12 H12B 0.9700 .
C4 C3 1.357(4) .
C4 H4 0.9300 .
C3 H3 0.9300 .

loop_
_geom_torsion_atom_site_label_1
_geom_torsion_atom_site_label_2
_geom_torsion_atom_site_label_3
_geom_torsion_atom_site_label_4
_geom_torsion
_geom_torsion_site_symmetry_1
_geom_torsion_site_symmetry_2
_geom_torsion_site_symmetry_3
_geom_torsion_site_symmetry_4
O4 S1 O2 C1 -16.21(19) . . . .
O3 S1 O2 C1 -152.86(16) . . . .
C17 S1 O2 C1 98.58(17) . . . .
C8 C9 C10 C1 -177.4(2) . . . .
C11 C9 C10 C1 12.7(3) . . . .
C8 C9 C10 C5 3.3(3) . . . .
C11 C9 C10 C5 -166.54(19) . . . .
C1 C10 C5 C6 176.9(2) . . . .
C9 C10 C5 C6 -3.8(3) . . . .
C1 C10 C5 C4 -3.8(3) . . . .
C9 C10 C5 C4 175.50(19) . . . .
C15 N1 C11 O1 178.8(2) . . . .
C12 N1 C11 O1 1.3(3) . . . .
C15 N1 C11 C9 2.8(3) . . . .
C12 N1 C11 C9 -174.76(19) . . . .
C8 C9 C11 O1 -103.7(2) . . . .
C10 C9 C11 O1 66.3(3) . . . .
C8 C9 C11 N1 72.5(3) . . . .
C10 C9 C11 N1 -117.5(2) . . . .
C5 C10 C1 C2 6.8(3) . . . .
C9 C10 C1 C2 -172.5(2) . . . .
C5 C10 C1 O2 -177.49(17) . . . .
C9 C10 C1 O2 3.2(3) . . . .
S1 O2 C1 C2 -87.2(2) . . . .
S1 O2 C1 C10 96.8(2) . . . .
C4 C5 C6 C7 -177.9(2) . . . .
C10 C5 C6 C7 1.4(4) . . . .
C11 N1 C15 C16 -119.1(2) . . . .
C12 N1 C15 C16 58.6(3) . . . .
O4 S1 C17 F1 176.2(2) . . . .
O3 S1 C17 F1 -52.1(3) . . . .
O2 S1 C17 F1 58.8(2) . . . .
O4 S1 C17 F2 53.9(3) . . . .
O3 S1 C17 F2 -174.4(2) . . . .
O2 S1 C17 F2 -63.4(2) . . . .
O4 S1 C17 F3 -64.6(2) . . . .
O3 S1 C17 F3 67.1(2) . . . .
O2 S1 C17 F3 178.02(18) . . . .
C10 C9 C8 C7 -0.4(3) . . . .
C11 C9 C8 C7 169.9(2) . . . .
C10 C1 C2 C3 -4.6(3) . . . .
O2 C1 C2 C3 179.6(2) . . . .
N1 C15 C16 C14 -56.2(3) . . . .
C5 C6 C7 C8 1.5(4) . . . .
C9 C8 C7 C6 -2.0(4) . . . .
C12 C13 C14 C16 -53.5(3) . . . .
C15 C16 C14 C13 54.8(3) . . . .
C11 N1 C12 C13 120.0(2) . . . .
C15 N1 C12 C13 -57.8(3) . . . .
C14 C13 C12 N1 54.1(3) . . . .
C6 C5 C4 C3 178.2(2) . . . .
C10 C5 C4 C3 -1.0(4) . . . .
C5 C4 C3 C2 3.5(4) . . . .
C1 C2 C3 C4 -0.8(4) . . . .
